data_7718609
loop_
_publ_author_name
'Sugamata, Koh'
'Furukawa, Riko'
'Amanokura, Natsuki'
'Minoura, Mao'

_publ_section_title
;
 Phenothiazine-dioxide-based Cu-MOFs: preserving porosity through the
 incorporation of substituents into organic linkers.
;
_journal_issue 22
_journal_name_full 'Dalton transactions (Cambridge, England : 2003)'
_journal_page_first 8813
_journal_page_last 8818
_journal_paper_doi 10.1039/d5dt00721f
_journal_volume 54
_journal_year 2025
_chemical_formula_moiety 'C38 H24 N2 O14 S2 Zn2, 7[C3H7NO]'
_chemical_formula_sum 'C80 H122 N16 O28 S2 Zn2'
_chemical_formula_weight 1950.79
_space_group_crystal_system trigonal
_space_group_IT_number 166
_space_group_name_Hall '-R 3 2"'
_space_group_name_H-M_alt 'R -3 m :H'
_atom_sites_solution_hydrogens geom
_atom_sites_solution_primary iterative
_audit_creation_date 2025-04-18
_audit_creation_method
;
Olex2 1.3
(compiled 2020.11.12 svn.r5f609507 for OlexSys, GUI svn.r6408)
;
_audit_update_record
;
2025-04-19 deposited with the CCDC.	2025-04-29 downloaded from the CCDC.
;
_cell_angle_alpha 90
_cell_angle_beta 90
_cell_angle_gamma 120
_cell_formula_units_Z 9
_cell_length_a 29.279(2)
_cell_length_b 29.279(2)
_cell_length_c 30.170(3)
_cell_measurement_reflns_used 4479
_cell_measurement_temperature 233(2)
_cell_measurement_theta_max 27.0510
_cell_measurement_theta_min 2.0310
_cell_volume 22398(3)
_computing_data_collection 'CrysAlisPro 1.171.42.58a (Rigaku OD, 2022)'
_computing_data_reduction 'CrysAlisPro 1.171.42.58a (Rigaku OD, 2022)'
_computing_molecular_graphics 'Olex2 1.3 (Dolomanov et al., 2009)'
_computing_publication_material 'Olex2 1.3 (Dolomanov et al., 2009)'
_computing_structure_refinement 'SHELXL 2019/3 (Sheldrick, 2015)'
_computing_structure_solution 'olex2.solve 1.3 (Bourhis et al., 2015)'
_diffrn_ambient_temperature 233.15
_diffrn_measured_fraction_theta_full 0.998
_diffrn_measured_fraction_theta_max 0.998
_diffrn_measurement_device_type 'Bruker Photon II'
_diffrn_measurement_method '\w and \f scans'
_diffrn_radiation_type MoK\a
_diffrn_radiation_wavelength 0.71073
_diffrn_reflns_av_R_equivalents 0.1324
_diffrn_reflns_av_unetI/netI 0.0331
_diffrn_reflns_Laue_measured_fraction_full 0.998
_diffrn_reflns_Laue_measured_fraction_max 0.998
_diffrn_reflns_limit_h_max 29
_diffrn_reflns_limit_h_min -29
_diffrn_reflns_limit_k_max 29
_diffrn_reflns_limit_k_min -29
_diffrn_reflns_limit_l_max 30
_diffrn_reflns_limit_l_min -30
_diffrn_reflns_number 68053
_diffrn_reflns_point_group_measured_fraction_full 0.998
_diffrn_reflns_point_group_measured_fraction_max 0.998
_diffrn_reflns_theta_full 20.815
_diffrn_reflns_theta_max 20.815
_diffrn_reflns_theta_min 2.025
_exptl_absorpt_coefficient_mu 0.603
_exptl_absorpt_correction_T_max 1.00000
_exptl_absorpt_correction_T_min 0.56694
_exptl_absorpt_correction_type multi-scan
_exptl_absorpt_process_details
;
CrysAlisPro 1.171.42.49 (Rigaku Oxford Diffraction, 2022)
Empirical absorption correction using spherical harmonics,
implemented in SCALE3 ABSPACK scaling algorithm.
;
_exptl_crystal_colour colorless
_exptl_crystal_density_diffrn 1.302
_exptl_crystal_description block
_exptl_crystal_F_000 9270
_exptl_crystal_size_max 0.02
_exptl_crystal_size_mid 0.02
_exptl_crystal_size_min 0.02
_refine_diff_density_max 0.787
_refine_diff_density_min -0.385
_refine_diff_density_rms 0.057
_refine_ls_extinction_method none
_refine_ls_goodness_of_fit_ref 1.057
_refine_ls_hydrogen_treatment constr
_refine_ls_matrix_type full
_refine_ls_number_parameters 148
_refine_ls_number_reflns 2804
_refine_ls_number_restraints 30
_refine_ls_restrained_S_all 1.100
_refine_ls_R_factor_all 0.0635
_refine_ls_R_factor_gt 0.0554
_refine_ls_shift/su_max 0.001
_refine_ls_shift/su_mean 0.000
_refine_ls_structure_factor_coef Fsqd
_refine_ls_weighting_details 'w=1/[\s^2^(Fo^2^)+(0.1018P)^2^+59.2757P] where P=(Fo^2^+2Fc^2^)/3'
_refine_ls_weighting_scheme calc
_refine_ls_wR_factor_gt 0.1643
_refine_ls_wR_factor_ref 0.1712
_reflns_Friedel_coverage 0.000
_reflns_number_gt 2368
_reflns_number_total 2804
_reflns_threshold_expression 'I > 2\s(I)'
_cod_data_source_file d5dt00721f2.cif
_cod_data_source_block 240405_zndurptdo_autored_a
_cod_depositor_comments 'Adding full bibliography for 7718601--7718612.cif.'
_cod_original_cell_volume 22398(4)
_cod_original_sg_symbol_H-M 'R -3 m'
_cod_database_code 7718609
_shelx_shelxl_version_number 2019/3
_shelx_space_group_comment
;
The symmetry employed for this shelxl refinement is uniquely defined
by the following loop, which should always be used as a source of
symmetry information in preference to the above space-group names.
They are only intended as comments.
;
_shelx_estimated_absorpt_t_max 0.988
_shelx_estimated_absorpt_t_min 0.988
_olex2_refinement_description
;
1. Fixed Uiso
 At 1.2 times of:
  All C(H) groups
 At 1.5 times of:
  All C(H,H,H) groups
2. Uiso/Uaniso restraints and constraints
O5 \\sim S1 \\sim O4: within 2A with sigma of 0.01 and sigma for terminal atoms
of 0.01 within 2A
Uanis(O5) \\sim Ueq, Uanis(S1) \\sim Ueq, Uanis(O4) \\sim Ueq: with sigma of
0.01 and sigma for terminal atoms of 0.01
3. Others
 Fixed Sof: H11B(0.5) H11C(0.5) H12B(0.5) H12A(0.5)
4.a Me refined with riding coordinates:
 C11(H11A,H11B,H11C), C12(H12C,H12B,H12A)
4.b Aromatic/amide H refined with riding coordinates:
 C3(H3), C6(H6), C7(H7)
;
_platon_squeeze_special_details
;
A solvent mask was calculated and 2941 electrons were 
found in a volume of 16072\%A^3^ in 1 void per unit cell. 
This is consistent with the presence of 
7[C3H7NO] per Formula Unit 
which account for 2520 electrons 
per unit cell.
;
_platon_squeeze_void_probe_radius 1.20
_olex2_submission_special_instructions 'No special instructions were received'

loop_
_space_group_symop_operation_xyz
'x, y, z'
'-y, x-y, z'
'-x+y, -x, z'
'x-y, -y, -z'
'-x, -x+y, -z'
'y, x, -z'
'x+2/3, y+1/3, z+1/3'
'-y+2/3, x-y+1/3, z+1/3'
'-x+y+2/3, -x+1/3, z+1/3'
'x-y+2/3, -y+1/3, -z+1/3'
'-x+2/3, -x+y+1/3, -z+1/3'
'y+2/3, x+1/3, -z+1/3'
'x+1/3, y+2/3, z+2/3'
'-y+1/3, x-y+2/3, z+2/3'
'-x+y+1/3, -x+2/3, z+2/3'
'x-y+1/3, -y+2/3, -z+2/3'
'-x+1/3, -x+y+2/3, -z+2/3'
'y+1/3, x+2/3, -z+2/3'
'-x, -y, -z'
'y, -x+y, -z'
'x-y, x, -z'
'-x+y, y, z'
'x, x-y, z'
'-y, -x, z'
'-x+2/3, -y+1/3, -z+1/3'
'y+2/3, -x+y+1/3, -z+1/3'
'x-y+2/3, x+1/3, -z+1/3'
'-x+y+2/3, y+1/3, z+1/3'
'x+2/3, x-y+1/3, z+1/3'
'-y+2/3, -x+1/3, z+1/3'
'-x+1/3, -y+2/3, -z+2/3'
'y+1/3, -x+y+2/3, -z+2/3'
'x-y+1/3, x+2/3, -z+2/3'
'-x+y+1/3, y+2/3, z+2/3'
'x+1/3, x-y+2/3, z+2/3'
'-y+1/3, -x+2/3, z+2/3'

loop_
_atom_site_label
_atom_site_type_symbol
_atom_site_fract_x
_atom_site_fract_y
_atom_site_fract_z
_atom_site_U_iso_or_equiv
_atom_site_adp_type
_atom_site_occupancy
_atom_site_site_symmetry_order
_atom_site_calc_flag
_atom_site_refinement_flags_posn
_atom_site_refinement_flags_adp
_atom_site_refinement_flags_occupancy
_atom_site_disorder_assembly
_atom_site_disorder_group
O1 O 0.47105(11) 0.9421(2) 0.60480(18) 0.0909(17) Uani 1 2 d S T P . .
Zn1 Zn 0.48598(2) 0.97195(3) 0.54348(2) 0.0424(3) Uani 1 2 d S T P . .
O2 O 0.51174(14) 0.92767(12) 0.51264(13) 0.0706(10) Uani 1 1 d . . . . .
C1 C 0.53059(18) 0.9369(2) 0.4732(2) 0.0583(13) Uani 1 1 d . . . . .
O3 O 0.53391(14) 0.97141(13) 0.44833(11) 0.0656(9) Uani 1 1 d . . . . .
C2 C 0.54937(19) 0.90097(18) 0.45779(17) 0.0599(13) Uani 1 1 d . . . . .
C3 C 0.5443(2) 0.85913(18) 0.48307(17) 0.0638(14) Uani 1 1 d . . . . .
H3 H 0.527997 0.852434 0.510999 0.077 Uiso 1 1 calc R U . . .
C4 C 0.5631(2) 0.82725(19) 0.46763(16) 0.0654(14) Uani 1 1 d . . . . .
C5 C 0.5867(2) 0.83486(19) 0.42663(17) 0.0680(15) Uani 1 1 d . . . . .
C6 C 0.5928(2) 0.87822(19) 0.40123(19) 0.0798(18) Uani 1 1 d . . . . .
H6 H 0.609540 0.885409 0.373463 0.096 Uiso 1 1 calc R U . . .
C7 C 0.5740(2) 0.9100(2) 0.41731(19) 0.0757(17) Uani 1 1 d . . . . .
H7 H 0.578281 0.938597 0.400071 0.091 Uiso 1 1 calc R U . . .
S1 S 0.56581(12) 0.78291(6) 0.50483(8) 0.0929(8) Uani 1 2 d S TU P . .
O4 O 0.6191(3) 0.80954(16) 0.5265(2) 0.120(2) Uani 1 2 d S TU P . .
O5 O 0.5213(3) 0.76067(16) 0.5320(2) 0.127(2) Uani 1 2 d S TU P . .
N1 N 0.6031(3) 0.80153(14) 0.4094(2) 0.077(2) Uani 1 2 d S T P . .
C8 C 0.6898(4) 0.84489(19) 0.3761(3) 0.071(2) Uani 1 2 d S T P . .
C9 C 0.6354(4) 0.8177(2) 0.3690(3) 0.075(3) Uani 1 2 d S T P . .
C10 C 0.7218(3) 0.86088(17) 0.3386(3) 0.069(2) Uani 1 2 d S T P . .
C11 C 0.7123(4) 0.8561(2) 0.4216(3) 0.105(3) Uani 1 2 d S T P . .
H11A H 0.683816 0.841908 0.443144 0.157 Uiso 1 2 calc R U P . .
H11B H 0.733799 0.839849 0.425744 0.157 Uiso 0.5 1 calc R U P . .
H11C H 0.733799 0.893950 0.425744 0.157 Uiso 0.5 1 calc R U P . .
C12 C 0.7796(4) 0.88980(19) 0.3420(3) 0.102(3) Uani 1 2 d S T P . .
H12C H 0.789847 0.894928 0.372975 0.152 Uiso 1 2 calc R U P . .
H12B H 0.793564 0.869730 0.327617 0.152 Uiso 0.5 1 calc R U P . .
H12A H 0.793565 0.923831 0.327611 0.152 Uiso 0.5 1 calc R U P . .

loop_
_atom_site_aniso_label
_atom_site_aniso_U_11
_atom_site_aniso_U_22
_atom_site_aniso_U_33
_atom_site_aniso_U_23
_atom_site_aniso_U_13
_atom_site_aniso_U_12
O1 0.098(3) 0.077(4) 0.090(4) 0.013(3) 0.0064(16) 0.0385(19)
Zn1 0.0388(4) 0.0332(5) 0.0532(5) -0.0004(3) -0.00021(16) 0.0166(2)
O2 0.075(2) 0.052(2) 0.096(3) -0.0061(19) 0.010(2) 0.0400(19)
C1 0.044(3) 0.043(3) 0.086(4) -0.010(3) 0.003(3) 0.020(2)
O3 0.079(2) 0.050(2) 0.083(2) 0.0012(19) 0.0057(19) 0.0440(19)
C2 0.062(3) 0.051(3) 0.071(3) -0.002(3) 0.018(3) 0.031(3)
C3 0.081(4) 0.050(3) 0.071(3) 0.009(3) 0.022(3) 0.041(3)
C4 0.087(4) 0.048(3) 0.073(3) 0.013(3) 0.027(3) 0.043(3)
C5 0.093(4) 0.047(3) 0.078(4) 0.012(3) 0.029(3) 0.045(3)
C6 0.112(5) 0.056(3) 0.086(4) 0.018(3) 0.040(3) 0.052(3)
C7 0.103(4) 0.056(3) 0.091(4) 0.015(3) 0.021(4) 0.057(3)
S1 0.148(2) 0.0714(10) 0.0851(15) 0.0142(8) 0.0284(15) 0.0738(11)
O4 0.149(5) 0.103(3) 0.124(4) -0.0153(19) -0.031(4) 0.074(2)
O5 0.180(5) 0.103(3) 0.123(4) 0.027(2) 0.054(4) 0.090(2)
N1 0.112(5) 0.051(3) 0.087(4) 0.020(2) 0.041(4) 0.056(3)
C8 0.100(7) 0.051(3) 0.078(6) 0.019(3) 0.038(5) 0.050(4)
C9 0.106(8) 0.046(3) 0.092(7) 0.028(3) 0.055(6) 0.053(4)
C10 0.086(6) 0.049(3) 0.083(6) 0.012(3) 0.023(6) 0.043(3)
C11 0.120(8) 0.106(5) 0.093(7) 0.012(3) 0.023(6) 0.060(4)
C12 0.107(8) 0.089(5) 0.114(7) 0.009(3) 0.018(6) 0.054(4)

loop_
_atom_type_symbol
_atom_type_description
_atom_type_scat_dispersion_real
_atom_type_scat_dispersion_imag
_atom_type_scat_source
C C 0.0033 0.0016 'International Tables Vol C Tables 4.2.6.8 and 6.1.1.4'
H H 0.0000 0.0000 'International Tables Vol C Tables 4.2.6.8 and 6.1.1.4'
N N 0.0061 0.0033 'International Tables Vol C Tables 4.2.6.8 and 6.1.1.4'
O O 0.0106 0.0060 'International Tables Vol C Tables 4.2.6.8 and 6.1.1.4'
S S 0.1246 0.1234 'International Tables Vol C Tables 4.2.6.8 and 6.1.1.4'
Zn Zn 0.2839 1.4301 'International Tables Vol C Tables 4.2.6.8 and 6.1.1.4'

loop_
_geom_angle_atom_site_label_1
_geom_angle_atom_site_label_2
_geom_angle_atom_site_label_3
_geom_angle
_geom_angle_site_symmetry_1
_geom_angle_site_symmetry_3
_geom_angle_publ_flag
O1 Zn1 Zn1 173.78(17) . 19_676 ?
O1 Zn1 O2 102.45(16) . . ?
O1 Zn1 O2 102.45(16) . 22 ?
O1 Zn1 O3 98.93(16) . 4_676 ?
O1 Zn1 O3 98.93(15) . 19_676 ?
O2 Zn1 Zn1 81.97(11) 22 19_676 ?
O2 Zn1 Zn1 81.97(11) . 19_676 ?
O2 Zn1 O2 87.8(2) . 22 ?
O2 Zn1 O3 88.08(14) . 4_676 ?
O2 Zn1 O3 158.62(15) . 19_676 ?
O2 Zn1 O3 158.62(15) 22 4_676 ?
O2 Zn1 O3 88.08(14) 22 19_676 ?
O3 Zn1 Zn1 76.68(10) 4_676 19_676 ?
O3 Zn1 Zn1 76.69(10) 19_676 19_676 ?
O3 Zn1 O3 88.2(2) 4_676 19_676 ?
C1 O2 Zn1 123.5(3) . . ?
O2 C1 C2 114.6(5) . . ?
O3 C1 O2 126.2(5) . . ?
O3 C1 C2 119.2(5) . . ?
C1 O3 Zn1 131.6(3) . 19_676 ?
C3 C2 C1 122.7(5) . . ?
C7 C2 C1 119.2(5) . . ?
C7 C2 C3 118.1(4) . . ?
C2 C3 H3 119.7 . . ?
C4 C3 C2 120.6(4) . . ?
C4 C3 H3 119.7 . . ?
C3 C4 C5 122.0(4) . . ?
C3 C4 S1 117.9(4) . . ?
C5 C4 S1 119.4(4) . . ?
C4 C5 C6 117.3(4) . . ?
C4 C5 N1 122.9(5) . . ?
N1 C5 C6 119.7(5) . . ?
C5 C6 H6 120.0 . . ?
C7 C6 C5 119.9(5) . . ?
C7 C6 H6 120.0 . . ?
C2 C7 C6 122.0(5) . . ?
C2 C7 H7 119.0 . . ?
C6 C7 H7 119.0 . . ?
C4 S1 C4 99.9(3) . 23_565 ?
O4 S1 C4 108.4(3) . . ?
O4 S1 C4 108.4(3) . 23_565 ?
O5 S1 C4 110.2(3) . 23_565 ?
O5 S1 C4 110.2(3) . . ?
O5 S1 O4 118.1(5) . . ?
C5 N1 C5 122.6(6) 23_565 . ?
C5 N1 C9 118.6(3) . . ?
C5 N1 C9 118.6(3) 23_565 . ?
C9 C8 C11 121.2(8) . . ?
C10 C8 C9 117.0(8) . . ?
C10 C8 C11 121.8(10) . . ?
C8 C9 N1 115.2(9) . . ?
C10 C9 N1 120.1(9) 31_665 . ?
C10 C9 C8 124.7(7) 31_665 . ?
C8 C10 C12 121.8(10) . . ?
C9 C10 C8 118.3(8) 31_665 . ?
C9 C10 C12 119.9(8) 31_665 . ?
C8 C11 H11A 109.5 . . ?
C8 C11 H11B 109.5 . . ?
C8 C11 H11C 109.5 . . ?
H11A C11 H11B 109.5 . . ?
H11A C11 H11C 109.5 . . ?
H11B C11 H11C 109.5 . . ?
C10 C12 H12C 109.5 . . ?
C10 C12 H12B 109.5 . . ?
C10 C12 H12A 109.5 . . ?
H12C C12 H12B 109.5 . . ?
H12C C12 H12A 109.5 . . ?
H12B C12 H12A 109.5 . . ?

loop_
_geom_bond_atom_site_label_1
_geom_bond_atom_site_label_2
_geom_bond_distance
_geom_bond_site_symmetry_2
_geom_bond_publ_flag
O1 Zn1 1.999(5) . ?
Zn1 Zn1 2.9841(14) 19_676 ?
Zn1 O2 2.023(3) . ?
Zn1 O2 2.023(3) 22 ?
Zn1 O3 2.029(3) 19_676 ?
Zn1 O3 2.029(3) 4_676 ?
O2 C1 1.282(6) . ?
C1 O3 1.224(6) . ?
C1 C2 1.483(7) . ?
C2 C3 1.387(6) . ?
C2 C7 1.375(7) . ?
C3 H3 0.9400 . ?
C3 C4 1.379(6) . ?
C4 C5 1.379(6) . ?
C4 S1 1.748(5) . ?
C5 C6 1.416(7) . ?
C5 N1 1.386(5) . ?
C6 H6 0.9400 . ?
C6 C7 1.383(7) . ?
C7 H7 0.9400 . ?
S1 O4 1.501(7) . ?
S1 O5 1.394(7) . ?
N1 C9 1.468(9) . ?
C8 C9 1.396(12) . ?
C8 C10 1.390(11) . ?
C8 C11 1.489(12) . ?
C9 C10 1.377(12) 31_665 ?
C10 C12 1.470(12) . ?
C11 H11A 0.9700 . ?
C11 H11B 0.9700 . ?
C11 H11C 0.9700 . ?
C12 H12C 0.9700 . ?
C12 H12B 0.9700 . ?
C12 H12A 0.9700 . ?

loop_
_geom_torsion_atom_site_label_1
_geom_torsion_atom_site_label_2
_geom_torsion_atom_site_label_3
_geom_torsion_atom_site_label_4
_geom_torsion
_geom_torsion_site_symmetry_1
_geom_torsion_site_symmetry_2
_geom_torsion_site_symmetry_3
_geom_torsion_site_symmetry_4
_geom_torsion_publ_flag
Zn1 O2 C1 O3 -3.0(7) . . . . ?
Zn1 O2 C1 C2 177.4(3) . . . . ?
O2 C1 O3 Zn1 1.1(8) . . . 19_676 ?
O2 C1 C2 C3 3.3(7) . . . . ?
O2 C1 C2 C7 -175.0(5) . . . . ?
C1 C2 C3 C4 -179.0(5) . . . . ?
C1 C2 C7 C6 179.5(5) . . . . ?
O3 C1 C2 C3 -176.4(5) . . . . ?
O3 C1 C2 C7 5.3(7) . . . . ?
C2 C1 O3 Zn1 -179.2(3) . . . 19_676 ?
C2 C3 C4 C5 -1.0(9) . . . . ?
C2 C3 C4 S1 169.1(4) . . . . ?
C3 C2 C7 C6 1.1(9) . . . . ?
C3 C4 C5 C6 2.3(9) . . . . ?
C3 C4 C5 N1 -176.2(6) . . . . ?
C3 C4 S1 C4 155.6(3) . . . 23_565 ?
C3 C4 S1 O4 -91.1(5) . . . . ?
C3 C4 S1 O5 39.6(6) . . . . ?
C4 C5 C6 C7 -1.8(9) . . . . ?
C4 C5 N1 C5 15.4(12) . . . 23_565 ?
C4 C5 N1 C9 -170.1(7) . . . . ?
C5 C4 S1 C4 -34.0(6) . . . 23_565 ?
C5 C4 S1 O4 79.3(5) . . . . ?
C5 C4 S1 O5 -150.0(5) . . . . ?
C5 C6 C7 C2 0.1(9) . . . . ?
C5 N1 C9 C8 -92.6(6) 23_565 . . . ?
C5 N1 C9 C8 92.6(6) . . . . ?
C5 N1 C9 C10 -87.4(6) . . . 31_665 ?
C5 N1 C9 C10 87.4(6) 23_565 . . 31_665 ?
C6 C5 N1 C5 -163.1(5) . . . 23_565 ?
C6 C5 N1 C9 11.5(11) . . . . ?
C7 C2 C3 C4 -0.7(8) . . . . ?
S1 C4 C5 C6 -167.7(4) . . . . ?
S1 C4 C5 N1 13.8(9) . . . . ?
N1 C5 C6 C7 176.7(6) . . . . ?
C9 C8 C10 C9 -0.007(4) . . . 31_665 ?
C9 C8 C10 C12 180.000(3) . . . . ?
C10 C8 C9 N1 180.000(2) . . . . ?
C10 C8 C9 C10 0.000(2) . . . 31_665 ?
C11 C8 C9 N1 0.000(3) . . . . ?
C11 C8 C9 C10 180.000(3) . . . 31_665 ?
C11 C8 C10 C9 179.993(3) . . . 31_665 ?
C11 C8 C10 C12 0.000(3) . . . . ?

loop_
_platon_squeeze_void_nr
_platon_squeeze_void_average_x
_platon_squeeze_void_average_y
_platon_squeeze_void_average_z
_platon_squeeze_void_volume
_platon_squeeze_void_count_electrons
_platon_squeeze_void_content
1 -0.009 -0.014 -0.002 16072 2941 '63 C3H7NO'
